data_4081975
loop_
_publ_author_name
'Annibale, Vincent T.'
'Batcup, Rhys'
'Bai, Tao'
'Hughes, Sarah J.'
'Song, Datong'

_publ_section_title
;
 RuCp* Complexes of Ambidentate 4,5-Diazafluorene Derivatives: From
 Linkage Isomers to Coordination-Driven Self-Assembly
;
_journal_issue 21
_journal_name_full Organometallics
_journal_page_first 6511
_journal_paper_doi 10.1021/om400846f
_journal_volume 32
_journal_year 2013
_chemical_formula_sum 'C70 H70 N4 P2 Ru2'
_chemical_formula_weight 1231.38
_chemical_name_systematic
;
 ?
;
_space_group_crystal_system monoclinic
_space_group_IT_number 14
_space_group_name_Hall '-P 2yn'
_space_group_name_H-M_alt 'P 1 21/n 1'
_symmetry_space_group_name_Hall '-P 2yn'
_symmetry_space_group_name_H-M 'P 1 21/n 1'
_atom_sites_solution_hydrogens geom
_audit_creation_method SHELXL-2013
_cell_angle_alpha 90
_cell_angle_beta 101.495(3)
_cell_angle_gamma 90
_cell_formula_units_Z 4
_cell_length_a 16.3900(9)
_cell_length_b 19.8377(10)
_cell_length_c 18.4074(8)
_cell_measurement_reflns_used 51570
_cell_measurement_temperature 153(2)
_cell_measurement_theta_max 27.516
_cell_measurement_theta_min 1.520
_cell_volume 5864.9(5)
_computing_structure_refinement 'SHELXL-2013 (Sheldrick, 2013)'
_diffrn_ambient_temperature 153(2)
_diffrn_measured_fraction_theta_full 0.998
_diffrn_measured_fraction_theta_max 0.997
_diffrn_radiation_type MoK\a
_diffrn_radiation_wavelength 0.71073
_diffrn_reflns_av_R_equivalents 0.0796
_diffrn_reflns_av_unetI/netI 0.0907
_diffrn_reflns_Laue_measured_fraction_full 0.998
_diffrn_reflns_Laue_measured_fraction_max 0.997
_diffrn_reflns_limit_h_max 21
_diffrn_reflns_limit_h_min -21
_diffrn_reflns_limit_k_max 25
_diffrn_reflns_limit_k_min -23
_diffrn_reflns_limit_l_max 23
_diffrn_reflns_limit_l_min -23
_diffrn_reflns_number 51570
_diffrn_reflns_point_group_measured_fraction_full 0.998
_diffrn_reflns_point_group_measured_fraction_max 0.997
_diffrn_reflns_theta_full 25.242
_diffrn_reflns_theta_max 27.516
_diffrn_reflns_theta_min 1.520
_exptl_absorpt_coefficient_mu 0.616
_exptl_absorpt_correction_T_max 0.7456
_exptl_absorpt_correction_T_min 0.6560
_exptl_absorpt_correction_type multi-scan
_exptl_absorpt_process_details 'Bruker Apex 2'
_exptl_crystal_colour Green
_exptl_crystal_density_diffrn 1.395
_exptl_crystal_description Plate
_exptl_crystal_F_000 2544
_exptl_crystal_size_max 0.400
_exptl_crystal_size_mid 0.175
_exptl_crystal_size_min 0.100
_refine_diff_density_max 0.585
_refine_diff_density_min -0.519
_refine_diff_density_rms 0.099
_refine_ls_extinction_method none
_refine_ls_goodness_of_fit_ref 1.005
_refine_ls_hydrogen_treatment constr
_refine_ls_matrix_type full
_refine_ls_number_parameters 713
_refine_ls_number_reflns 13450
_refine_ls_number_restraints 0
_refine_ls_restrained_S_all 1.005
_refine_ls_R_factor_all 0.0917
_refine_ls_R_factor_gt 0.0426
_refine_ls_shift/su_max 0.003
_refine_ls_shift/su_mean 0.000
_refine_ls_structure_factor_coef Fsqd
_refine_ls_weighting_details 'w=1/[\s^2^(Fo^2^)+(0.0314P)^2^+0.3110P] where P=(Fo^2^+2Fc^2^)/3'
_refine_ls_weighting_scheme calc
_refine_ls_wR_factor_gt 0.0738
_refine_ls_wR_factor_ref 0.0893
_reflns_Friedel_coverage 0.000
_reflns_number_gt 8668
_reflns_number_total 13450
_reflns_threshold_expression 'I > 2\s(I)'
_cod_data_source_file om400846f_si_001.cif
_cod_data_source_block 5
_cod_depositor_comments
;
The following automatic conversions were performed:

'_exptl_absorpt_correction_type' value 'Multi-Scan' changed to
'multi-scan' according to
/home/saulius/struct/CIF-dictionaries/cif_core.dic dictionary named
'cif_core.dic' version 2.4.2 from 2011-04-26.

Automatic conversion script
Id: cif_fix_values 1891 2012-01-12 08:04:46Z andrius 
;
_cod_database_code 4081975
_shelx_space_group_comment
;
The symmetry employed for this shelxl refinement is uniquely defined
by the following loop, which should always be used as a source of
symmetry information in preference to the above space-group names.
They are only intended as comments.
;
_shelx_estimated_absorpt_t_min 0.791
_shelx_estimated_absorpt_t_max 0.941
_shelxl_version_number 2013-4

loop_
_space_group_symop_operation_xyz
'x, y, z'
'-x+1/2, y+1/2, -z+1/2'
'-x, -y, -z'
'x-1/2, -y-1/2, z-1/2'

loop_
_atom_site_label
_atom_site_type_symbol
_atom_site_fract_x
_atom_site_fract_y
_atom_site_fract_z
_atom_site_U_iso_or_equiv
_atom_site_adp_type
_atom_site_occupancy
_atom_site_site_symmetry_order
_atom_site_calc_flag
_atom_site_refinement_flags_posn
_atom_site_refinement_flags_adp
Ru1 Ru 0.32060(2) 1.12092(2) 0.25661(2) 0.01923(7) Uani 1 1 d . .
Ru2 Ru 0.69293(2) 0.72782(2) 0.27478(2) 0.01782(7) Uani 1 1 d . .
P1 P 0.74139(5) 0.83828(4) 0.28649(5) 0.01832(19) Uani 1 1 d . .
P2 P 0.27514(5) 1.01010(4) 0.26221(5) 0.01953(19) Uani 1 1 d . .
N1 N 0.40519(17) 1.08297(13) 0.18923(14) 0.0210(6) Uani 1 1 d . .
N2 N 0.42870(17) 1.09674(13) 0.34410(14) 0.0199(6) Uani 1 1 d . .
N3 N 0.60630(17) 0.74971(13) 0.34731(14) 0.0201(6) Uani 1 1 d . .
N4 N 0.58952(16) 0.76854(13) 0.19347(13) 0.0192(6) Uani 1 1 d . .
C1 C 0.4029(2) 1.07042(18) 0.11752(18) 0.0299(9) Uani 1 1 d . .
H1 H 0.3544 1.0821 0.0822 0.036 Uiso 1 1 calc R U
C2 C 0.4702(2) 1.04048(19) 0.09300(19) 0.0347(10) Uani 1 1 d . .
H2 H 0.4663 1.0341 0.0413 0.042 Uiso 1 1 calc R U
C3 C 0.5414(2) 1.02001(18) 0.14075(18) 0.0296(9) Uani 1 1 d . .
H3 H 0.5852 0.9986 0.1226 0.036 Uiso 1 1 calc R U
C4 C 0.5478(2) 1.03157(16) 0.21702(18) 0.0209(8) Uani 1 1 d . .
C5 C 0.4767(2) 1.06473(15) 0.23438(17) 0.0187(7) Uani 1 1 d . .
C6 C 0.4884(2) 1.07159(16) 0.31069(17) 0.0186(7) Uani 1 1 d . .
C7 C 0.5668(2) 1.04279(15) 0.34293(18) 0.0198(7) Uani 1 1 d . .
C8 C 0.5839(2) 1.04416(17) 0.42155(18) 0.0261(8) Uani 1 1 d . .
H8 H 0.6346 1.0266 0.4492 0.031 Uiso 1 1 calc R U
C9 C 0.5254(2) 1.07154(17) 0.45655(18) 0.0277(8) Uani 1 1 d . .
H9 H 0.5372 1.0734 0.5092 0.033 Uiso 1 1 calc R U
C10 C 0.4487(2) 1.09708(17) 0.41833(18) 0.0257(8) Uani 1 1 d . .
H10 H 0.4103 1.1149 0.4457 0.031 Uiso 1 1 calc R U
C11 C 0.6044(2) 1.01864(16) 0.28491(18) 0.0213(7) Uani 1 1 d . .
C12 C 0.6832(2) 0.97806(16) 0.29362(18) 0.0223(8) Uani 1 1 d . .
H12A H 0.7207 0.9898 0.3410 0.027 Uiso 1 1 calc R U
H12B H 0.7121 0.9886 0.2527 0.027 Uiso 1 1 calc R U
C13 C 0.6619(2) 0.90235(16) 0.29267(18) 0.0207(7) Uani 1 1 d . .
H13A H 0.6151 0.8948 0.2503 0.025 Uiso 1 1 calc R U
H13B H 0.6406 0.8928 0.3383 0.025 Uiso 1 1 calc R U
C14 C 0.8244(2) 0.86016(16) 0.36518(17) 0.0197(7) Uani 1 1 d . .
C15 C 0.8345(2) 0.82059(18) 0.42858(17) 0.0265(8) Uani 1 1 d . .
H15 H 0.7987 0.7832 0.4300 0.032 Uiso 1 1 calc R U
C16 C 0.8964(2) 0.8349(2) 0.4899(2) 0.0362(10) Uani 1 1 d . .
H16 H 0.9028 0.8073 0.5327 0.043 Uiso 1 1 calc R U
C17 C 0.9481(2) 0.8888(2) 0.4886(2) 0.0411(11) Uani 1 1 d . .
H17 H 0.9905 0.8985 0.5306 0.049 Uiso 1 1 calc R U
C18 C 0.9387(2) 0.9292(2) 0.4265(2) 0.0376(10) Uani 1 1 d . .
H18 H 0.9747 0.9666 0.4257 0.045 Uiso 1 1 calc R U
C19 C 0.8770(2) 0.91529(18) 0.36531(19) 0.0281(8) Uani 1 1 d . .
H19 H 0.8704 0.9436 0.3230 0.034 Uiso 1 1 calc R U
C20 C 0.7832(2) 0.86671(16) 0.20645(18) 0.0239(8) Uani 1 1 d . .
C21 C 0.8660(3) 0.85664(19) 0.2030(2) 0.0370(10) Uani 1 1 d . .
H21 H 0.9030 0.8390 0.2450 0.044 Uiso 1 1 calc R U
C22 C 0.8958(3) 0.8718(2) 0.1396(2) 0.0469(11) Uani 1 1 d . .
H22 H 0.9526 0.8637 0.1380 0.056 Uiso 1 1 calc R U
C23 C 0.8429(3) 0.8986(2) 0.0789(2) 0.0501(13) Uani 1 1 d . .
H23 H 0.8630 0.9092 0.0353 0.060 Uiso 1 1 calc R U
C24 C 0.7611(3) 0.9099(2) 0.0818(2) 0.0457(12) Uani 1 1 d . .
H24 H 0.7249 0.9292 0.0402 0.055 Uiso 1 1 calc R U
C25 C 0.7307(2) 0.89361(18) 0.14478(18) 0.0316(9) Uani 1 1 d . .
H25 H 0.6737 0.9009 0.1457 0.038 Uiso 1 1 calc R U
C26 C 0.3240(2) 1.23099(17) 0.26805(19) 0.0279(8) Uani 1 1 d . .
C27 C 0.2649(2) 1.20308(17) 0.30819(18) 0.0260(8) Uani 1 1 d . .
C28 C 0.2010(2) 1.17072(17) 0.25687(19) 0.0278(9) Uani 1 1 d . .
C29 C 0.2219(2) 1.17575(18) 0.18428(19) 0.0310(9) Uani 1 1 d . .
C30 C 0.2966(2) 1.21408(17) 0.1922(2) 0.0312(9) Uani 1 1 d . .
C31 C 0.3988(2) 1.27246(19) 0.3010(2) 0.0453(11) Uani 1 1 d . .
H31A H 0.4334 1.2793 0.2639 0.068 Uiso 1 1 calc R U
H31B H 0.4313 1.2489 0.3440 0.068 Uiso 1 1 calc R U
H31C H 0.3807 1.3163 0.3166 0.068 Uiso 1 1 calc R U
C32 C 0.2629(2) 1.21789(19) 0.38832(19) 0.0368(10) Uani 1 1 d . .
H32A H 0.2374 1.2621 0.3920 0.055 Uiso 1 1 calc R U
H32B H 0.3198 1.2180 0.4176 0.055 Uiso 1 1 calc R U
H32C H 0.2302 1.1832 0.4074 0.055 Uiso 1 1 calc R U
C33 C 0.1204(2) 1.14442(19) 0.2736(2) 0.0390(10) Uani 1 1 d . .
H33A H 0.1315 1.1210 0.3214 0.058 Uiso 1 1 calc R U
H33B H 0.0949 1.1130 0.2345 0.058 Uiso 1 1 calc R U
H33C H 0.0823 1.1822 0.2756 0.058 Uiso 1 1 calc R U
C34 C 0.1681(3) 1.1533(2) 0.1126(2) 0.0522(13) Uani 1 1 d . .
H34A H 0.1280 1.1889 0.0938 0.078 Uiso 1 1 calc R U
H34B H 0.1382 1.1122 0.1210 0.078 Uiso 1 1 calc R U
H34C H 0.2031 1.1442 0.0763 0.078 Uiso 1 1 calc R U
C35 C 0.3378(3) 1.2350(2) 0.1290(2) 0.0550(13) Uani 1 1 d . .
H35A H 0.3115 1.2763 0.1061 0.083 Uiso 1 1 calc R U
H35B H 0.3314 1.1990 0.0919 0.083 Uiso 1 1 calc R U
H35C H 0.3971 1.2433 0.1480 0.083 Uiso 1 1 calc R U
C36 C 0.6054(2) 0.74605(17) 0.41978(18) 0.0270(8) Uani 1 1 d . .
H36 H 0.6524 0.7282 0.4530 0.032 Uiso 1 1 calc R U
C37 C 0.5356(2) 0.76843(18) 0.44766(18) 0.0290(8) Uani 1 1 d . .
H37 H 0.5365 0.7635 0.4991 0.035 Uiso 1 1 calc R U
C38 C 0.4665(2) 0.79703(17) 0.40380(19) 0.0275(8) Uani 1 1 d . .
H38 H 0.4214 0.8128 0.4246 0.033 Uiso 1 1 calc R U
C39 C 0.4646(2) 0.80226(16) 0.32726(18) 0.0207(8) Uani 1 1 d . .
C40 C 0.5363(2) 0.77524(15) 0.30492(17) 0.0179(7) Uani 1 1 d . .
C41 C 0.5284(2) 0.78457(15) 0.22941(17) 0.0178(7) Uani 1 1 d . .
C42 C 0.4516(2) 0.81877(16) 0.20247(17) 0.0206(7) Uani 1 1 d . .
C43 C 0.4392(2) 0.83462(17) 0.12652(19) 0.0288(8) Uani 1 1 d . .
H43 H 0.3901 0.8571 0.1025 0.035 Uiso 1 1 calc R U
C44 C 0.4998(2) 0.81688(18) 0.08750(18) 0.0285(9) Uani 1 1 d . .
H44 H 0.4911 0.8270 0.0361 0.034 Uiso 1 1 calc R U
C45 C 0.5740(2) 0.78437(16) 0.12152(17) 0.0242(8) Uani 1 1 d . .
H45 H 0.6140 0.7734 0.0925 0.029 Uiso 1 1 calc R U
C46 C 0.4112(2) 0.82857(16) 0.26335(18) 0.0221(8) Uani 1 1 d . .
C47 C 0.3343(2) 0.86979(17) 0.26357(19) 0.0266(8) Uani 1 1 d . .
H47A H 0.3094 0.8567 0.3063 0.032 Uiso 1 1 calc R U
H47B H 0.2928 0.8612 0.2175 0.032 Uiso 1 1 calc R U
C48 C 0.3572(2) 0.94517(16) 0.26886(18) 0.0218(8) Uani 1 1 d . .
H48A H 0.3886 0.9548 0.2293 0.026 Uiso 1 1 calc R U
H48B H 0.3962 0.9520 0.3168 0.026 Uiso 1 1 calc R U
C49 C 0.2260(2) 0.98801(17) 0.34021(18) 0.0244(8) Uani 1 1 d . .
C50 C 0.1780(2) 0.93088(18) 0.3431(2) 0.0362(10) Uani 1 1 d . .
H50 H 0.1669 0.9014 0.3016 0.043 Uiso 1 1 calc R U
C51 C 0.1458(3) 0.9160(2) 0.4054(2) 0.0484(12) Uani 1 1 d . .
H51 H 0.1120 0.8772 0.4060 0.058 Uiso 1 1 calc R U
C52 C 0.1632(3) 0.9579(2) 0.4665(2) 0.0458(12) Uani 1 1 d . .
H52 H 0.1420 0.9473 0.5095 0.055 Uiso 1 1 calc R U
C53 C 0.2107(2) 1.0144(2) 0.46537(19) 0.0356(10) Uani 1 1 d . .
H53 H 0.2225 1.0431 0.5075 0.043 Uiso 1 1 calc R U
C54 C 0.2420(2) 1.02998(18) 0.40218(18) 0.0282(8) Uani 1 1 d . .
H54 H 0.2745 1.0695 0.4014 0.034 Uiso 1 1 calc R U
C55 C 0.1998(2) 0.98287(17) 0.18018(18) 0.0262(8) Uani 1 1 d . .
C56 C 0.2295(2) 0.96393(19) 0.11705(18) 0.0349(10) Uani 1 1 d . .
H56 H 0.2878 0.9620 0.1190 0.042 Uiso 1 1 calc R U
C57 C 0.1750(3) 0.9480(2) 0.0518(2) 0.0528(13) Uani 1 1 d . .
H57 H 0.1960 0.9349 0.0094 0.063 Uiso 1 1 calc R U
C58 C 0.0905(3) 0.9508(2) 0.0481(2) 0.0598(14) Uani 1 1 d . .
H58 H 0.0532 0.9392 0.0034 0.072 Uiso 1 1 calc R U
C59 C 0.0597(3) 0.9707(2) 0.1096(2) 0.0501(12) Uani 1 1 d . .
H59 H 0.0013 0.9738 0.1067 0.060 Uiso 1 1 calc R U
C60 C 0.1142(2) 0.98603(18) 0.1753(2) 0.0348(9) Uani 1 1 d . .
H60 H 0.0926 0.9989 0.2175 0.042 Uiso 1 1 calc R U
C61 C 0.6944(2) 0.61884(17) 0.29504(18) 0.0251(8) Uani 1 1 d . .
C62 C 0.6899(2) 0.63106(17) 0.21844(19) 0.0271(8) Uani 1 1 d . .
C63 C 0.7621(2) 0.66804(18) 0.20917(19) 0.0293(9) Uani 1 1 d . .
C64 C 0.8125(2) 0.67691(17) 0.28139(19) 0.0246(8) Uani 1 1 d . .
C65 C 0.7701(2) 0.64855(16) 0.33472(18) 0.0239(8) Uani 1 1 d . .
C66 C 0.6326(2) 0.58066(19) 0.3287(2) 0.0371(10) Uani 1 1 d . .
H66A H 0.6520 0.5342 0.3387 0.056 Uiso 1 1 calc R U
H66B H 0.5787 0.5803 0.2942 0.056 Uiso 1 1 calc R U
H66C H 0.6266 0.6024 0.3751 0.056 Uiso 1 1 calc R U
C67 C 0.6205(3) 0.60918(18) 0.15715(19) 0.0400(10) Uani 1 1 d . .
H67A H 0.6329 0.5644 0.1397 0.060 Uiso 1 1 calc R U
H67B H 0.6147 0.6414 0.1161 0.060 Uiso 1 1 calc R U
H67C H 0.5684 0.6074 0.1756 0.060 Uiso 1 1 calc R U
C68 C 0.7857(3) 0.6848(2) 0.13622(19) 0.0443(11) Uani 1 1 d . .
H68A H 0.8208 0.7253 0.1420 0.066 Uiso 1 1 calc R U
H68B H 0.7352 0.6932 0.0988 0.066 Uiso 1 1 calc R U
H68C H 0.8165 0.6470 0.1204 0.066 Uiso 1 1 calc R U
C69 C 0.9002(2) 0.70339(18) 0.2991(2) 0.0370(10) Uani 1 1 d . .
H69A H 0.9386 0.6665 0.3174 0.056 Uiso 1 1 calc R U
H69B H 0.9046 0.7384 0.3371 0.056 Uiso 1 1 calc R U
H69C H 0.9146 0.7225 0.2541 0.056 Uiso 1 1 calc R U
C70 C 0.8060(2) 0.63840(19) 0.41579(18) 0.0353(9) Uani 1 1 d . .
H70A H 0.7632 0.6478 0.4447 0.053 Uiso 1 1 calc R U
H70B H 0.8531 0.6691 0.4312 0.053 Uiso 1 1 calc R U
H70C H 0.8250 0.5917 0.4243 0.053 Uiso 1 1 calc R U

loop_
_atom_site_aniso_label
_atom_site_aniso_U_11
_atom_site_aniso_U_22
_atom_site_aniso_U_33
_atom_site_aniso_U_23
_atom_site_aniso_U_13
_atom_site_aniso_U_12
Ru1 0.01844(16) 0.01439(14) 0.02488(15) 0.00062(11) 0.00435(11) 0.00445(12)
Ru2 0.01686(15) 0.01362(14) 0.02212(14) -0.00230(11) 0.00184(11) 0.00249(12)
P1 0.0152(5) 0.0146(5) 0.0244(5) -0.0012(4) 0.0023(4) 0.0013(4)
P2 0.0164(5) 0.0154(5) 0.0266(5) -0.0007(4) 0.0039(4) 0.0027(4)
N1 0.0222(17) 0.0171(15) 0.0248(15) 0.0025(12) 0.0076(12) 0.0037(13)
N2 0.0193(16) 0.0158(15) 0.0237(15) -0.0035(11) 0.0023(12) -0.0007(12)
N3 0.0213(16) 0.0147(15) 0.0234(15) -0.0031(11) 0.0020(12) -0.0004(12)
N4 0.0199(16) 0.0145(15) 0.0221(15) -0.0022(12) 0.0016(12) 0.0001(13)
C1 0.029(2) 0.035(2) 0.025(2) 0.0054(16) 0.0026(16) 0.0062(18)
C2 0.045(3) 0.038(2) 0.0244(19) 0.0025(17) 0.0150(18) 0.011(2)
C3 0.032(2) 0.026(2) 0.036(2) 0.0038(16) 0.0178(17) 0.0104(18)
C4 0.0176(19) 0.0120(17) 0.036(2) 0.0016(14) 0.0112(15) 0.0001(15)
C5 0.0195(19) 0.0091(17) 0.0271(18) 0.0042(14) 0.0036(15) 0.0014(14)
C6 0.0176(19) 0.0109(17) 0.0275(18) -0.0007(14) 0.0048(14) -0.0021(15)
C7 0.0183(19) 0.0084(17) 0.0318(19) 0.0001(14) 0.0026(15) -0.0045(14)
C8 0.020(2) 0.0196(19) 0.035(2) -0.0004(15) -0.0056(16) -0.0021(16)
C9 0.030(2) 0.024(2) 0.0270(19) -0.0022(15) -0.0014(16) 0.0007(17)
C10 0.028(2) 0.0197(19) 0.029(2) -0.0047(15) 0.0064(16) 0.0001(16)
C11 0.0152(18) 0.0115(17) 0.037(2) -0.0009(15) 0.0052(15) -0.0016(15)
C12 0.0176(19) 0.0160(18) 0.0337(19) -0.0040(15) 0.0060(15) -0.0027(15)
C13 0.0133(18) 0.0158(18) 0.0316(19) -0.0010(14) 0.0011(14) 0.0013(14)
C14 0.0169(18) 0.0162(18) 0.0257(18) -0.0012(14) 0.0035(14) 0.0046(15)
C15 0.025(2) 0.024(2) 0.0288(19) -0.0052(16) 0.0028(16) 0.0041(17)
C16 0.037(3) 0.037(2) 0.032(2) 0.0014(18) -0.0004(18) 0.012(2)
C17 0.028(2) 0.041(3) 0.045(2) -0.011(2) -0.0155(18) 0.006(2)
C18 0.023(2) 0.032(2) 0.052(3) -0.004(2) -0.0065(19) -0.0048(18)
C19 0.020(2) 0.022(2) 0.040(2) -0.0008(16) -0.0018(16) 0.0011(16)
C20 0.028(2) 0.0150(19) 0.0287(19) -0.0012(14) 0.0045(16) -0.0015(16)
C21 0.040(3) 0.031(2) 0.046(2) 0.0095(18) 0.021(2) 0.0071(19)
C22 0.049(3) 0.041(3) 0.060(3) 0.009(2) 0.033(2) 0.010(2)
C23 0.075(4) 0.050(3) 0.033(2) -0.006(2) 0.027(2) -0.016(3)
C24 0.064(3) 0.044(3) 0.024(2) 0.0047(18) -0.006(2) -0.014(2)
C25 0.036(2) 0.028(2) 0.028(2) -0.0013(16) -0.0013(17) -0.0053(18)
C26 0.028(2) 0.0139(18) 0.040(2) 0.0000(16) 0.0036(17) 0.0082(17)
C27 0.026(2) 0.0175(19) 0.034(2) -0.0028(15) 0.0043(16) 0.0101(16)
C28 0.020(2) 0.0147(19) 0.046(2) 0.0003(16) 0.0009(17) 0.0127(16)
C29 0.037(2) 0.022(2) 0.030(2) 0.0035(16) -0.0032(17) 0.0145(18)
C30 0.039(2) 0.015(2) 0.042(2) 0.0082(16) 0.0132(18) 0.0121(18)
C31 0.035(3) 0.025(2) 0.075(3) -0.007(2) 0.008(2) -0.003(2)
C32 0.041(3) 0.029(2) 0.040(2) -0.0083(17) 0.0059(18) 0.0128(19)
C33 0.022(2) 0.026(2) 0.068(3) -0.0026(19) 0.009(2) 0.0057(18)
C34 0.064(3) 0.039(3) 0.041(2) -0.002(2) -0.019(2) 0.022(2)
C35 0.082(4) 0.034(3) 0.057(3) 0.022(2) 0.034(3) 0.016(3)
C36 0.027(2) 0.028(2) 0.0245(19) -0.0011(15) 0.0021(15) -0.0018(17)
C37 0.035(2) 0.029(2) 0.0234(18) -0.0062(16) 0.0090(16) -0.0050(19)
C38 0.024(2) 0.023(2) 0.038(2) -0.0085(16) 0.0136(17) -0.0058(17)
C39 0.0154(19) 0.0117(17) 0.035(2) -0.0056(15) 0.0048(15) -0.0043(14)
C40 0.0169(18) 0.0086(16) 0.0268(18) -0.0024(14) 0.0009(14) -0.0007(15)
C41 0.0131(18) 0.0113(18) 0.0275(18) -0.0033(13) 0.0004(14) -0.0008(14)
C42 0.0160(19) 0.0114(17) 0.0316(19) -0.0012(14) -0.0023(15) -0.0037(15)
C43 0.021(2) 0.019(2) 0.041(2) 0.0001(16) -0.0050(17) 0.0014(17)
C44 0.034(2) 0.026(2) 0.0217(18) -0.0016(15) -0.0034(16) -0.0006(18)
C45 0.024(2) 0.025(2) 0.0229(18) -0.0043(15) 0.0021(15) 0.0002(16)
C46 0.0143(18) 0.0109(18) 0.040(2) -0.0029(15) 0.0021(16) 0.0005(15)
C47 0.017(2) 0.020(2) 0.042(2) -0.0004(16) 0.0064(16) -0.0005(16)
C48 0.0184(19) 0.0164(18) 0.0301(19) -0.0003(14) 0.0033(15) 0.0040(15)
C49 0.021(2) 0.0195(19) 0.034(2) 0.0047(15) 0.0099(16) 0.0068(16)
C50 0.040(3) 0.022(2) 0.054(2) -0.0058(18) 0.027(2) -0.0022(19)
C51 0.058(3) 0.026(2) 0.075(3) 0.003(2) 0.047(3) 0.002(2)
C52 0.054(3) 0.041(3) 0.053(3) 0.017(2) 0.035(2) 0.017(2)
C53 0.032(2) 0.048(3) 0.028(2) 0.0033(18) 0.0084(17) 0.014(2)
C54 0.022(2) 0.029(2) 0.033(2) 0.0032(16) 0.0040(16) 0.0060(17)
C55 0.025(2) 0.0160(19) 0.035(2) -0.0004(15) -0.0010(16) 0.0022(16)
C56 0.036(2) 0.035(2) 0.031(2) -0.0023(17) -0.0005(18) 0.0047(19)
C57 0.073(4) 0.047(3) 0.030(2) -0.009(2) -0.009(2) 0.011(3)
C58 0.067(4) 0.043(3) 0.052(3) -0.011(2) -0.030(3) 0.004(3)
C59 0.031(3) 0.037(3) 0.071(3) 0.001(2) -0.017(2) 0.002(2)
C60 0.022(2) 0.027(2) 0.049(2) -0.0026(18) -0.0062(18) 0.0039(18)
C61 0.024(2) 0.0128(18) 0.036(2) 0.0012(15) 0.0019(16) 0.0043(16)
C62 0.031(2) 0.0135(19) 0.034(2) -0.0067(15) -0.0005(17) 0.0077(16)
C63 0.038(2) 0.019(2) 0.033(2) -0.0026(16) 0.0119(18) 0.0154(18)
C64 0.020(2) 0.0147(18) 0.038(2) -0.0012(15) 0.0050(16) 0.0090(15)
C65 0.021(2) 0.0153(18) 0.033(2) 0.0018(15) 0.0012(16) 0.0083(16)
C66 0.031(2) 0.029(2) 0.047(2) 0.0057(18) -0.0012(18) -0.0016(19)
C67 0.055(3) 0.024(2) 0.035(2) -0.0091(17) -0.005(2) 0.002(2)
C68 0.059(3) 0.037(3) 0.043(2) -0.0020(19) 0.023(2) 0.018(2)
C69 0.025(2) 0.024(2) 0.063(3) 0.0001(19) 0.0116(19) 0.0097(18)
C70 0.031(2) 0.034(2) 0.038(2) 0.0047(17) -0.0024(18) 0.0066(19)

loop_
_atom_type_symbol
_atom_type_description
_atom_type_scat_dispersion_real
_atom_type_scat_dispersion_imag
_atom_type_scat_source
C C 0.0033 0.0016 'International Tables Vol C Tables 4.2.6.8 and 6.1.1.4'
H H 0.0000 0.0000 'International Tables Vol C Tables 4.2.6.8 and 6.1.1.4'
N N 0.0061 0.0033 'International Tables Vol C Tables 4.2.6.8 and 6.1.1.4'
P P 0.1023 0.0942 'International Tables Vol C Tables 4.2.6.8 and 6.1.1.4'
Ru Ru -1.2594 0.8363 'International Tables Vol C Tables 4.2.6.8 and 6.1.1.4'

loop_
_geom_angle_atom_site_label_1
_geom_angle_atom_site_label_2
_geom_angle_atom_site_label_3
_geom_angle
N1 Ru1 C29 107.83(12)
N1 Ru1 C27 151.66(12)
C29 Ru1 C27 64.29(13)
N1 Ru1 C30 92.85(12)
C29 Ru1 C30 38.14(13)
C27 Ru1 C30 63.77(13)
N1 Ru1 C26 113.15(12)
C29 Ru1 C26 64.01(13)
C27 Ru1 C26 38.51(12)
C30 Ru1 C26 37.78(13)
N1 Ru1 C28 146.03(11)
C29 Ru1 C28 38.70(13)
C27 Ru1 C28 37.80(13)
C30 Ru1 C28 63.72(14)
C26 Ru1 C28 63.74(13)
N1 Ru1 N2 80.18(10)
C29 Ru1 N2 162.26(12)
C27 Ru1 N2 101.01(11)
C30 Ru1 N2 127.81(13)
C26 Ru1 N2 98.37(11)
C28 Ru1 N2 133.36(11)
N1 Ru1 P2 86.81(7)
C29 Ru1 P2 107.09(11)
C27 Ru1 P2 121.44(10)
C30 Ru1 P2 142.77(11)
C26 Ru1 P2 159.60(10)
C28 Ru1 P2 97.52(10)
N2 Ru1 P2 88.85(7)
C63 Ru2 C65 64.61(12)
C63 Ru2 C62 38.44(13)
C65 Ru2 C62 63.90(12)
C63 Ru2 N3 158.15(12)
C65 Ru2 N3 102.56(11)
C62 Ru2 N3 120.81(12)
C63 Ru2 N4 103.98(12)
C65 Ru2 N4 155.46(12)
C62 Ru2 N4 93.38(11)
N3 Ru2 N4 80.46(10)
C63 Ru2 C64 38.34(12)
C65 Ru2 C64 38.16(12)
C62 Ru2 C64 63.52(13)
N3 Ru2 C64 138.13(11)
N4 Ru2 C64 140.79(11)
C63 Ru2 C61 64.29(13)
C65 Ru2 C61 38.36(12)
C62 Ru2 C61 37.87(12)
N3 Ru2 C61 94.51(11)
N4 Ru2 C61 117.54(11)
C64 Ru2 C61 63.64(13)
C63 Ru2 P1 111.12(10)
C65 Ru2 P1 118.72(10)
C62 Ru2 P1 148.14(10)
N3 Ru2 P1 90.44(7)
N4 Ru2 P1 85.36(7)
C64 Ru2 P1 98.30(9)
C61 Ru2 P1 157.06(9)
C14 P1 C20 103.00(15)
C14 P1 C13 102.18(14)
C20 P1 C13 102.72(15)
C14 P1 Ru2 118.87(11)
C20 P1 Ru2 113.00(11)
C13 P1 Ru2 115.06(11)
C55 P2 C49 104.22(16)
C55 P2 C48 102.21(15)
C49 P2 C48 102.07(15)
C55 P2 Ru1 114.26(11)
C49 P2 Ru1 117.01(11)
C48 P2 Ru1 115.18(11)
C1 N1 C5 114.2(3)
C1 N1 Ru1 137.2(2)
C5 N1 Ru1 108.5(2)
C10 N2 C6 114.5(3)
C10 N2 Ru1 138.1(2)
C6 N2 Ru1 107.36(19)
C36 N3 C40 114.8(3)
C36 N3 Ru2 137.5(2)
C40 N3 Ru2 107.6(2)
C45 N4 C41 114.8(3)
C45 N4 Ru2 137.4(2)
C41 N4 Ru2 107.66(19)
N1 C1 C2 121.8(3)
C3 C2 C1 122.7(3)
C2 C3 C4 118.4(3)
C3 C4 C11 138.9(3)
C3 C4 C5 113.3(3)
C11 C4 C5 107.7(3)
N1 C5 C6 121.9(3)
N1 C5 C4 129.4(3)
C6 C5 C4 108.5(3)
N2 C6 C5 122.1(3)
N2 C6 C7 129.3(3)
C5 C6 C7 108.3(3)
C8 C7 C11 138.3(3)
C8 C7 C6 113.4(3)
C11 C7 C6 108.3(3)
C9 C8 C7 118.2(3)
C8 C9 C10 123.2(3)
N2 C10 C9 121.4(3)
C7 C11 C4 107.2(3)
C7 C11 C12 126.4(3)
C4 C11 C12 125.9(3)
C11 C12 C13 109.5(3)
C12 C13 P1 120.8(2)
C15 C14 C19 118.2(3)
C15 C14 P1 118.5(3)
C19 C14 P1 123.4(2)
C16 C15 C14 120.9(3)
C17 C16 C15 120.1(4)
C16 C17 C18 120.1(3)
C17 C18 C19 120.1(4)
C18 C19 C14 120.7(3)
C21 C20 C25 118.1(3)
C21 C20 P1 121.2(3)
C25 C20 P1 120.4(3)
C20 C21 C22 121.4(4)
C23 C22 C21 119.7(4)
C24 C23 C22 119.7(4)
C23 C24 C25 120.7(4)
C20 C25 C24 120.4(4)
C30 C26 C27 107.5(3)
C30 C26 C31 126.9(3)
C27 C26 C31 125.6(3)
C30 C26 Ru1 70.92(19)
C27 C26 Ru1 70.12(19)
C31 C26 Ru1 126.0(3)
C28 C27 C26 108.4(3)
C28 C27 C32 125.6(3)
C26 C27 C32 125.0(3)
C28 C27 Ru1 71.85(19)
C26 C27 Ru1 71.38(19)
C32 C27 Ru1 131.6(2)
C27 C28 C29 107.8(3)
C27 C28 C33 125.6(3)
C29 C28 C33 126.2(3)
C27 C28 Ru1 70.35(19)
C29 C28 Ru1 69.7(2)
C33 C28 Ru1 131.6(2)
C30 C29 C28 107.4(3)
C30 C29 C34 126.2(3)
C28 C29 C34 125.8(4)
C30 C29 Ru1 71.6(2)
C28 C29 Ru1 71.57(19)
C34 C29 Ru1 128.7(3)
C26 C30 C29 108.9(3)
C26 C30 C35 126.1(4)
C29 C30 C35 124.9(4)
C26 C30 Ru1 71.30(19)
C29 C30 Ru1 70.3(2)
C35 C30 Ru1 126.0(3)
N3 C36 C37 120.9(3)
C38 C37 C36 123.2(3)
C37 C38 C39 118.0(3)
C38 C39 C46 138.1(3)
C38 C39 C40 114.0(3)
C46 C39 C40 107.9(3)
N3 C40 C41 122.0(3)
N3 C40 C39 129.0(3)
C41 C40 C39 108.8(3)
N4 C41 C40 122.3(3)
N4 C41 C42 129.3(3)
C40 C41 C42 108.2(3)
C43 C42 C46 138.9(3)
C43 C42 C41 113.1(3)
C46 C42 C41 107.9(3)
C44 C43 C42 118.9(3)
C43 C44 C45 122.1(3)
N4 C45 C44 121.7(3)
C39 C46 C42 107.2(3)
C39 C46 C47 125.2(3)
C42 C46 C47 126.7(3)
C46 C47 C48 109.6(3)
C47 C48 P2 120.5(2)
C50 C49 C54 118.2(3)
C50 C49 P2 124.5(3)
C54 C49 P2 117.2(3)
C51 C50 C49 121.2(4)
C52 C51 C50 119.7(4)
C53 C52 C51 120.4(4)
C52 C53 C54 119.9(4)
C49 C54 C53 120.6(4)
C60 C55 C56 118.2(3)
C60 C55 P2 123.1(3)
C56 C55 P2 118.4(3)
C57 C56 C55 120.7(4)
C58 C57 C56 120.3(4)
C57 C58 C59 119.8(4)
C58 C59 C60 120.0(4)
C59 C60 C55 120.8(4)
C62 C61 C65 107.7(3)
C62 C61 C66 126.4(3)
C65 C61 C66 125.9(3)
C62 C61 Ru2 70.47(19)
C65 C61 Ru2 70.17(19)
C66 C61 Ru2 125.8(2)
C61 C62 C63 109.1(3)
C61 C62 C67 125.4(3)
C63 C62 C67 125.5(3)
C61 C62 Ru2 71.66(19)
C63 C62 Ru2 70.37(19)
C67 C62 Ru2 123.7(2)
C64 C63 C62 106.9(3)
C64 C63 C68 126.7(4)
C62 C63 C68 125.8(3)
C64 C63 Ru2 71.58(18)
C62 C63 Ru2 71.20(19)
C68 C63 Ru2 129.1(2)
C65 C64 C63 108.7(3)
C65 C64 C69 124.4(3)
C63 C64 C69 126.5(3)
C65 C64 Ru2 70.52(19)
C63 C64 Ru2 70.08(18)
C69 C64 Ru2 131.2(2)
C64 C65 C61 107.6(3)
C64 C65 C70 126.0(3)
C61 C65 C70 125.2(3)
C64 C65 Ru2 71.32(18)
C61 C65 Ru2 71.47(19)
C70 C65 Ru2 132.3(2)

loop_
_geom_bond_atom_site_label_1
_geom_bond_atom_site_label_2
_geom_bond_distance
Ru1 N1 2.171(3)
Ru1 C29 2.171(3)
Ru1 C27 2.176(3)
Ru1 C30 2.188(3)
Ru1 C26 2.193(3)
Ru1 C28 2.196(3)
Ru1 N2 2.197(3)
Ru1 P2 2.3302(9)
Ru2 C63 2.167(3)
Ru2 C65 2.176(3)
Ru2 C62 2.178(3)
Ru2 N3 2.178(3)
Ru2 N4 2.180(3)
Ru2 C64 2.186(3)
Ru2 C61 2.193(3)
Ru2 P1 2.3260(9)
P1 C14 1.831(3)
P1 C20 1.834(3)
P1 C13 1.840(3)
P2 C55 1.831(3)
P2 C49 1.834(3)
P2 C48 1.848(3)
N1 C1 1.336(4)
N1 C5 1.344(4)
N2 C10 1.340(4)
N2 C6 1.351(4)
N3 C36 1.339(4)
N3 C40 1.350(4)
N4 C45 1.335(4)
N4 C41 1.343(4)
C1 C2 1.403(5)
C2 C3 1.375(5)
C3 C4 1.406(4)
C4 C11 1.423(4)
C4 C5 1.429(4)
C5 C6 1.386(4)
C6 C7 1.423(4)
C7 C8 1.418(4)
C7 C11 1.419(4)
C8 C9 1.370(5)
C9 C10 1.407(5)
C11 C12 1.502(4)
C12 C13 1.541(4)
C14 C15 1.389(4)
C14 C19 1.392(5)
C15 C16 1.388(5)
C16 C17 1.367(5)
C17 C18 1.380(5)
C18 C19 1.383(5)
C20 C21 1.384(5)
C20 C25 1.387(5)
C21 C22 1.386(5)
C22 C23 1.378(6)
C23 C24 1.370(6)
C24 C25 1.389(5)
C26 C30 1.418(5)
C26 C27 1.441(5)
C26 C31 1.501(5)
C27 C28 1.417(5)
C27 C32 1.511(4)
C28 C29 1.447(5)
C28 C33 1.508(5)
C29 C30 1.424(5)
C29 C34 1.500(5)
C30 C35 1.516(5)
C36 C37 1.416(5)
C37 C38 1.376(5)
C38 C39 1.407(4)
C39 C46 1.418(4)
C39 C40 1.426(4)
C40 C41 1.383(4)
C41 C42 1.430(4)
C42 C43 1.408(4)
C42 C46 1.424(4)
C43 C44 1.382(5)
C44 C45 1.408(5)
C46 C47 1.503(4)
C47 C48 1.540(4)
C49 C50 1.387(5)
C49 C54 1.394(5)
C50 C51 1.386(5)
C51 C52 1.381(5)
C52 C53 1.369(5)
C53 C54 1.395(5)
C55 C60 1.390(5)
C55 C56 1.398(5)
C56 C57 1.383(5)
C57 C58 1.374(6)
C58 C59 1.385(6)
C59 C60 1.386(5)
C61 C62 1.418(5)
C61 C65 1.436(5)
C61 C66 1.494(5)
C62 C63 1.430(5)
C62 C67 1.499(5)
C63 C64 1.429(5)
C63 C68 1.507(5)
C64 C65 1.426(5)
C64 C69 1.504(5)
C65 C70 1.505(4)
